data_4327899
loop_
_publ_author_name
'Etienne Baranoff'
'Basile F. E. Curchod'
'Julien Frey'
'Rosario Scopelliti'
'Florian Kessler'
'Ivano Tavernelli'
'Ursula Rothlisberger'
'Michael Gr\"atzel'
'Md. Khaja Nazeeruddin'

_publ_section_title
;
 Acid-Induced Degradation of Phosphorescent Dopants for OLEDs and Its
 Application to the Synthesis of Tris-heteroleptic Iridium(III)
 Bis-cyclometalated Complexes
;
_journal_name_full 'Inorganic Chemistry'
_journal_page_first 215
_journal_page_last 224
_journal_paper_doi 10.1021/ic202162q
_journal_volume 51
_journal_year 2012
_chemical_formula_moiety 'C27 H21 F2 Ir N2 O2'
_chemical_formula_sum 'C27 H21 F2 Ir N2 O2'
_chemical_formula_weight 635.66
_chemical_name_systematic
; 
 ? 
;
_space_group_IT_number 14
_symmetry_cell_setting monoclinic
_symmetry_space_group_name_Hall '-P 2ybc'
_symmetry_space_group_name_H-M 'P 1 21/c 1'
_atom_sites_solution_hydrogens geom
_atom_sites_solution_primary direct
_atom_sites_solution_secondary difmap
_audit_creation_method SHELXL-97
_cell_angle_alpha 90.00
_cell_angle_beta 111.102(11)
_cell_angle_gamma 90.00
_cell_formula_units_Z 4
_cell_length_a 18.1455(16)
_cell_length_b 7.4799(11)
_cell_length_c 17.828(4)
_cell_measurement_reflns_used 536
_cell_measurement_temperature 100(2)
_cell_measurement_theta_max 22
_cell_measurement_theta_min 3
_cell_volume 2257.5(7)
_computing_cell_refinement 'Dirax/lsq (Duisenberg & Schreurs, 1989-2000)'
_computing_data_collection 'Collect (Bruker AXS BV, 1997-2004)'
_computing_data_reduction 'EvalCCD (Duisenberg & Schreurs, 1990-2000)'
_computing_molecular_graphics 'Bruker SHELXTL'
_computing_publication_material 'Bruker SHELXTL'
_computing_structure_refinement 'SHELXL-97 (Sheldrick, 1997)'
_computing_structure_solution 'SHELXS-97 (Sheldrick, 1990)'
_diffrn_ambient_temperature 100(2)
_diffrn_measured_fraction_theta_full 0.990
_diffrn_measured_fraction_theta_max 0.990
_diffrn_measurement_device_type 'Bruker APEX II CCD'
_diffrn_measurement_method 'phi and omega scans'
_diffrn_radiation_monochromator graphite
_diffrn_radiation_source 'fine-focus sealed tube'
_diffrn_radiation_type MoK\a
_diffrn_radiation_wavelength 0.71073
_diffrn_reflns_av_R_equivalents 0.0674
_diffrn_reflns_av_sigmaI/netI 0.0478
_diffrn_reflns_limit_h_max 27
_diffrn_reflns_limit_h_min -27
_diffrn_reflns_limit_k_max 11
_diffrn_reflns_limit_k_min -11
_diffrn_reflns_limit_l_max 27
_diffrn_reflns_limit_l_min -27
_diffrn_reflns_number 44493
_diffrn_reflns_theta_full 33.00
_diffrn_reflns_theta_max 33.00
_diffrn_reflns_theta_min 3.05
_exptl_absorpt_coefficient_mu 5.959
_exptl_absorpt_correction_T_max 0.7465
_exptl_absorpt_correction_T_min 0.3948
_exptl_absorpt_correction_type multi-scan
_exptl_absorpt_process_details 'SADABS 2008, Bruker AXS, 2008'
_exptl_crystal_colour yellow
_exptl_crystal_density_diffrn 1.870
_exptl_crystal_description prismatic
_exptl_crystal_F_000 1232
_exptl_crystal_size_max 0.44
_exptl_crystal_size_mid 0.22
_exptl_crystal_size_min 0.08
_refine_diff_density_max 5.246
_refine_diff_density_min -4.300
_refine_diff_density_rms 0.263
_refine_ls_extinction_method none
_refine_ls_goodness_of_fit_ref 1.213
_refine_ls_hydrogen_treatment constr
_refine_ls_matrix_type full
_refine_ls_number_parameters 326
_refine_ls_number_reflns 8431
_refine_ls_number_restraints 0
_refine_ls_restrained_S_all 1.213
_refine_ls_R_factor_all 0.0598
_refine_ls_R_factor_gt 0.0468
_refine_ls_shift/su_max 0.000
_refine_ls_shift/su_mean 0.000
_refine_ls_structure_factor_coef Fsqd
_refine_ls_weighting_details 'calc w=1/[\s^2^(Fo^2^)+(0.0364P)^2^+18.0169P] where P=(Fo^2^+2Fc^2^)/3'
_refine_ls_weighting_scheme calc
_refine_ls_wR_factor_gt 0.1101
_refine_ls_wR_factor_ref 0.1183
_reflns_number_gt 7053
_reflns_number_total 8431
_reflns_threshold_expression >2sigma(I)
_cod_data_source_file ic202162q_si_002.cif
_cod_data_source_block eb374
_cod_original_cell_volume 2257.4(6)
_cod_database_code 4327899

loop_
_symmetry_equiv_pos_as_xyz
'x, y, z'
'-x, y+1/2, -z+1/2'
'-x, -y, -z'
'x, -y-1/2, z-1/2'

loop_
_atom_site_label
_atom_site_type_symbol
_atom_site_fract_x
_atom_site_fract_y
_atom_site_fract_z
_atom_site_U_iso_or_equiv
_atom_site_adp_type
_atom_site_occupancy
_atom_site_symmetry_multiplicity
_atom_site_calc_flag
_atom_site_refinement_flags
_atom_site_disorder_assembly
_atom_site_disorder_group
Ir1 Ir 0.242610(10) 0.31440(2) 0.131367(10) 0.01182(6) Uani 1 1 d . A .
F1 F 0.4811(3) 0.3230(7) 0.4088(3) 0.0256(12) Uani 0.737(9) 1 d P A 1
F2 F 0.2947(4) 0.7816(8) 0.3765(3) 0.0400(17) Uani 0.737(9) 1 d P A 1
F1B F -0.0396(7) 0.2981(17) 0.1474(8) 0.020(3) Uani 0.263(9) 1 d P A 2
F2B F 0.1292(9) -0.164(2) 0.2885(11) 0.032(4) Uani 0.263(9) 1 d P A 2
O1 O 0.1861(2) 0.1839(5) 0.0177(2) 0.0160(7) Uani 1 1 d . . .
O2 O 0.3233(2) 0.4361(5) 0.0820(2) 0.0185(7) Uani 1 1 d . . .
N1 N 0.3282(3) 0.1261(6) 0.1794(3) 0.0156(7) Uani 1 1 d . . .
N2 N 0.1551(3) 0.5034(6) 0.0933(2) 0.0148(7) Uani 1 1 d . A .
C1 C 0.3312(3) -0.0321(8) 0.1431(3) 0.0203(10) Uani 1 1 d . . .
H1 H 0.2937 -0.0540 0.0908 0.024 Uiso 1 1 calc R . .
C2 C 0.3868(3) -0.1627(8) 0.1793(4) 0.0242(11) Uani 1 1 d . . .
H2 H 0.3868 -0.2734 0.1531 0.029 Uiso 1 1 calc R . .
C3 C 0.4430(3) -0.1268(8) 0.2557(4) 0.0231(10) Uani 1 1 d . . .
H3 H 0.4820 -0.2132 0.2824 0.028 Uiso 1 1 calc R . .
C4 C 0.4410(3) 0.0371(8) 0.2921(3) 0.0204(10) Uani 1 1 d . . .
H4 H 0.4796 0.0638 0.3432 0.024 Uiso 1 1 calc R . .
C5 C 0.3825(3) 0.1619(7) 0.2537(3) 0.0143(8) Uani 1 1 d . . .
C6 C 0.3685(3) 0.3331(7) 0.2867(3) 0.0154(8) Uani 1 1 d . A .
C7 C 0.4142(3) 0.4046(8) 0.3615(3) 0.0203(10) Uani 1 1 d . . .
H7 H 0.4621 0.3462 0.3922 0.024 Uiso 0.263(9) 1 calc PR A 2
C8 C 0.3927(4) 0.5569(8) 0.3923(3) 0.0253(11) Uani 1 1 d . A .
H8 H 0.4246 0.6032 0.4433 0.030 Uiso 1 1 calc R . .
C9 C 0.3225(4) 0.6397(8) 0.3458(4) 0.0258(12) Uani 1 1 d . . .
H9 H 0.3054 0.7418 0.3668 0.031 Uiso 0.263(9) 1 calc PR A 2
C10 C 0.2766(3) 0.5793(7) 0.2701(3) 0.0200(10) Uani 1 1 d . A .
H10 H 0.2298 0.6419 0.2396 0.024 Uiso 1 1 calc R . .
C11 C 0.2988(3) 0.4253(7) 0.2381(3) 0.0149(8) Uani 1 1 d . . .
C12 C 0.1650(3) 0.2060(6) 0.1739(3) 0.0135(8) Uani 1 1 d . . .
C13 C 0.1748(3) 0.0510(7) 0.2211(3) 0.0172(9) Uani 1 1 d . A .
H13 H 0.2234 -0.0124 0.2374 0.021 Uiso 1 1 calc R . .
C14 C 0.1135(3) -0.0100(7) 0.2440(3) 0.0195(9) Uani 1 1 d . . .
H14 H 0.1214 -0.1138 0.2766 0.023 Uiso 0.737(9) 1 calc PR A 1
C15 C 0.0407(3) 0.0774(8) 0.2202(3) 0.0196(9) Uani 1 1 d . A .
H15 H -0.0011 0.0323 0.2351 0.024 Uiso 1 1 calc R . .
C16 C 0.0306(3) 0.2315(8) 0.1743(3) 0.0179(9) Uani 1 1 d . . .
H16 H -0.0187 0.2921 0.1574 0.022 Uiso 0.737(9) 1 calc PR A 1
C17 C 0.0921(3) 0.2990(7) 0.1525(3) 0.0139(8) Uani 1 1 d . A .
C18 C 0.0886(3) 0.4696(7) 0.1100(3) 0.0145(8) Uani 1 1 d . . .
C19 C 0.0275(3) 0.5965(7) 0.0906(3) 0.0192(9) Uani 1 1 d . A .
H19 H -0.0187 0.5729 0.1023 0.023 Uiso 1 1 calc R . .
C20 C 0.0347(3) 0.7562(8) 0.0543(3) 0.0215(10) Uani 1 1 d . . .
H20 H -0.0063 0.8428 0.0413 0.026 Uiso 1 1 calc R A .
C21 C 0.1031(4) 0.7889(8) 0.0370(3) 0.0228(11) Uani 1 1 d . A .
H21 H 0.1094 0.8978 0.0126 0.027 Uiso 1 1 calc R . .
C22 C 0.1612(3) 0.6582(7) 0.0565(3) 0.0191(9) Uani 1 1 d . . .
H22 H 0.2070 0.6780 0.0435 0.023 Uiso 1 1 calc R A .
C23 C 0.2071(3) 0.1972(7) -0.0429(3) 0.0156(8) Uani 1 1 d . . .
C24 C 0.2725(3) 0.2917(8) -0.0469(3) 0.0204(10) Uani 1 1 d . . .
H24 H 0.2809 0.2850 -0.0965 0.025 Uiso 1 1 calc R . .
C25 C 0.3270(3) 0.3951(7) 0.0139(3) 0.0169(9) Uani 1 1 d . . .
C26 C 0.1552(3) 0.0990(9) -0.1176(3) 0.0235(11) Uani 1 1 d . . .
H26A H 0.1671 -0.0291 -0.1114 0.035 Uiso 1 1 calc R . .
H26B H 0.1653 0.1446 -0.1645 0.035 Uiso 1 1 calc R . .
H26C H 0.0995 0.1181 -0.1250 0.035 Uiso 1 1 calc R . .
C27 C 0.3990(3) 0.4668(9) -0.0002(3) 0.0247(11) Uani 1 1 d . . .
H27A H 0.4083 0.5910 0.0183 0.037 Uiso 1 1 calc R . .
H27B H 0.3902 0.4616 -0.0577 0.037 Uiso 1 1 calc R . .
H27C H 0.4452 0.3942 0.0297 0.037 Uiso 1 1 calc R . .

loop_
_atom_site_aniso_label
_atom_site_aniso_U_11
_atom_site_aniso_U_22
_atom_site_aniso_U_33
_atom_site_aniso_U_23
_atom_site_aniso_U_13
_atom_site_aniso_U_12
Ir1 0.01417(8) 0.01238(9) 0.00877(8) -0.00124(6) 0.00396(6) -0.00176(6)
F1 0.022(2) 0.031(3) 0.015(2) -0.0022(17) -0.0043(16) 0.0057(18)
F2 0.053(4) 0.028(3) 0.028(3) -0.018(2) 0.001(2) 0.015(2)
F1B 0.017(5) 0.026(7) 0.017(6) 0.002(4) 0.007(4) 0.000(4)
F2B 0.028(7) 0.029(8) 0.048(9) 0.019(7) 0.021(7) 0.001(5)
O1 0.0188(16) 0.0190(17) 0.0105(14) -0.0032(12) 0.0056(12) -0.0048(13)
O2 0.0183(16) 0.0217(18) 0.0150(15) -0.0022(14) 0.0056(13) -0.0045(14)
N1 0.0181(18) 0.0171(19) 0.0135(17) -0.0031(15) 0.0080(15) -0.0005(15)
N2 0.0200(19) 0.0130(18) 0.0107(16) 0.0004(13) 0.0047(14) -0.0018(14)
C1 0.018(2) 0.022(3) 0.021(2) -0.0051(19) 0.0071(18) -0.0035(18)
C2 0.024(2) 0.021(3) 0.030(3) -0.004(2) 0.014(2) 0.003(2)
C3 0.021(2) 0.025(3) 0.025(3) 0.003(2) 0.010(2) 0.007(2)
C4 0.021(2) 0.023(3) 0.017(2) 0.0013(19) 0.0071(18) 0.0046(19)
C5 0.0136(19) 0.016(2) 0.015(2) -0.0010(16) 0.0066(16) -0.0016(16)
C6 0.017(2) 0.018(2) 0.0102(18) -0.0025(16) 0.0041(15) -0.0027(17)
C7 0.024(2) 0.024(3) 0.0107(19) -0.0011(18) 0.0025(17) -0.0014(19)
C8 0.031(3) 0.024(3) 0.015(2) -0.007(2) 0.001(2) -0.002(2)
C9 0.038(3) 0.019(3) 0.018(2) -0.007(2) 0.006(2) 0.003(2)
C10 0.026(2) 0.016(2) 0.015(2) -0.0029(18) 0.0031(18) 0.0031(19)
C11 0.018(2) 0.016(2) 0.0105(18) 0.0008(16) 0.0041(15) -0.0021(17)
C12 0.0168(19) 0.014(2) 0.0115(18) -0.0018(15) 0.0067(15) -0.0009(16)
C13 0.022(2) 0.018(2) 0.0131(19) 0.0033(17) 0.0072(17) 0.0034(18)
C14 0.028(3) 0.015(2) 0.016(2) 0.0036(17) 0.0079(19) -0.0020(18)
C15 0.020(2) 0.024(3) 0.016(2) 0.0001(19) 0.0076(17) -0.0052(19)
C16 0.019(2) 0.022(2) 0.0112(19) 0.0007(17) 0.0031(17) -0.0015(18)
C17 0.0142(19) 0.016(2) 0.0100(18) -0.0008(15) 0.0029(15) 0.0006(16)
C18 0.018(2) 0.017(2) 0.0076(17) -0.0008(15) 0.0033(15) 0.0003(16)
C19 0.020(2) 0.020(2) 0.015(2) -0.0006(17) 0.0033(17) 0.0043(18)
C20 0.027(3) 0.018(2) 0.017(2) 0.0018(19) 0.005(2) 0.007(2)
C21 0.031(3) 0.016(2) 0.018(2) 0.0022(18) 0.004(2) -0.002(2)
C22 0.022(2) 0.017(2) 0.016(2) 0.0035(17) 0.0036(18) -0.0035(18)
C23 0.018(2) 0.018(2) 0.0110(18) -0.0015(16) 0.0056(16) -0.0029(17)
C24 0.023(2) 0.027(3) 0.013(2) -0.0060(19) 0.0095(18) -0.008(2)
C25 0.018(2) 0.019(2) 0.014(2) 0.0007(17) 0.0056(16) -0.0022(17)
C26 0.024(2) 0.031(3) 0.015(2) -0.005(2) 0.0058(19) -0.008(2)
C27 0.022(2) 0.035(3) 0.020(2) -0.002(2) 0.0103(19) -0.007(2)

loop_
_atom_type_symbol
_atom_type_description
_atom_type_scat_dispersion_real
_atom_type_scat_dispersion_imag
_atom_type_scat_source
C C 0.0033 0.0016 'International Tables Vol C Tables 4.2.6.8 and 6.1.1.4'
H H 0.0000 0.0000 'International Tables Vol C Tables 4.2.6.8 and 6.1.1.4'
N N 0.0061 0.0033 'International Tables Vol C Tables 4.2.6.8 and 6.1.1.4'
O O 0.0106 0.0060 'International Tables Vol C Tables 4.2.6.8 and 6.1.1.4'
F F 0.0171 0.0103 'International Tables Vol C Tables 4.2.6.8 and 6.1.1.4'
Ir Ir -1.4442 7.9887 'International Tables Vol C Tables 4.2.6.8 and 6.1.1.4'

loop_
_geom_angle_atom_site_label_1
_geom_angle_atom_site_label_2
_geom_angle_atom_site_label_3
_geom_angle
C11 Ir1 C12 89.70(19)
C11 Ir1 N1 80.56(19)
C12 Ir1 N1 95.43(19)
C11 Ir1 N2 95.64(19)
C12 Ir1 N2 80.64(18)
N1 Ir1 N2 174.60(17)
C11 Ir1 O1 177.14(18)
C12 Ir1 O1 90.65(17)
N1 Ir1 O1 96.58(16)
N2 Ir1 O1 87.22(16)
C11 Ir1 O2 91.41(17)
C12 Ir1 O2 178.00(17)
N1 Ir1 O2 86.39(16)
N2 Ir1 O2 97.59(16)
O1 Ir1 O2 88.32(14)
C23 O1 Ir1 125.3(3)
C25 O2 Ir1 124.1(3)
C1 N1 C5 119.6(5)
C1 N1 Ir1 123.8(4)
C5 N1 Ir1 116.5(3)
C22 N2 C18 119.7(5)
C22 N2 Ir1 124.1(4)
C18 N2 Ir1 116.1(3)
N1 C1 C2 122.7(5)
N1 C1 H1 118.7
C2 C1 H1 118.7
C1 C2 C3 118.0(5)
C1 C2 H2 121.0
C3 C2 H2 121.0
C4 C3 C2 119.3(5)
C4 C3 H3 120.4
C2 C3 H3 120.4
C3 C4 C5 120.3(5)
C3 C4 H4 119.9
C5 C4 H4 119.9
N1 C5 C4 120.1(5)
N1 C5 C6 113.1(4)
C4 C5 C6 126.7(5)
C7 C6 C11 119.1(5)
C7 C6 C5 125.9(5)
C11 C6 C5 114.9(4)
F1 C7 C8 116.3(5)
F1 C7 C6 121.0(5)
C8 C7 C6 122.6(5)
C8 C7 H7 118.7
C6 C7 H7 118.7
C7 C8 C9 117.3(5)
C7 C8 H8 121.3
C9 C8 H8 121.3
F2 C9 C10 117.7(6)
F2 C9 C8 119.7(5)
C10 C9 C8 122.5(5)
C10 C9 H9 118.7
C8 C9 H9 118.7
C9 C10 C11 120.2(5)
C9 C10 H10 119.9
C11 C10 H10 119.9
C10 C11 C6 118.0(4)
C10 C11 Ir1 127.3(4)
C6 C11 Ir1 114.6(4)
C13 C12 C17 118.0(4)
C13 C12 Ir1 127.4(4)
C17 C12 Ir1 114.6(3)
C14 C13 C12 120.2(5)
C14 C13 H13 119.9
C12 C13 H13 119.9
F2B C14 C13 115.1(8)
F2B C14 C15 123.1(8)
C13 C14 C15 121.7(5)
C13 C14 H14 119.1
C15 C14 H14 119.1
C16 C15 C14 118.5(5)
C16 C15 H15 120.7
C14 C15 H15 120.7
F1B C16 C15 116.3(7)
F1B C16 C17 122.5(7)
C15 C16 C17 120.9(5)
C15 C16 H16 119.5
C17 C16 H16 119.5
C16 C17 C12 120.5(5)
C16 C17 C18 124.3(5)
C12 C17 C18 115.2(4)
N2 C18 C19 120.1(5)
N2 C18 C17 113.2(4)
C19 C18 C17 126.6(5)
C20 C19 C18 119.9(5)
C20 C19 H19 120.1
C18 C19 H19 120.1
C19 C20 C21 119.5(5)
C19 C20 H20 120.3
C21 C20 H20 120.3
C22 C21 C20 118.4(5)
C22 C21 H21 120.8
C20 C21 H21 120.8
N2 C22 C21 122.4(5)
N2 C22 H22 118.8
C21 C22 H22 118.8
O1 C23 C24 126.8(5)
O1 C23 C26 115.2(4)
C24 C23 C26 117.9(5)
C23 C24 C25 127.5(5)
C23 C24 H24 116.2
C25 C24 H24 116.2
O2 C25 C24 127.0(5)
O2 C25 C27 114.6(5)
C24 C25 C27 118.4(5)
C23 C26 H26A 109.5
C23 C26 H26B 109.5
H26A C26 H26B 109.5
C23 C26 H26C 109.5
H26A C26 H26C 109.5
H26B C26 H26C 109.5
C25 C27 H27A 109.5
C25 C27 H27B 109.5
H27A C27 H27B 109.5
C25 C27 H27C 109.5
H27A C27 H27C 109.5
H27B C27 H27C 109.5

loop_
_geom_bond_atom_site_label_1
_geom_bond_atom_site_label_2
_geom_bond_distance
Ir1 C11 1.988(5)
Ir1 C12 1.997(5)
Ir1 N1 2.042(4)
Ir1 N2 2.050(4)
Ir1 O1 2.148(4)
Ir1 O2 2.162(4)
F1 C7 1.349(7)
F2 C9 1.372(8)
F1B C16 1.289(13)
F2B C14 1.368(14)
O1 C23 1.273(6)
O2 C25 1.278(6)
N1 C1 1.359(7)
N1 C5 1.363(6)
N2 C22 1.355(7)
N2 C18 1.367(6)
C1 C2 1.385(8)
C1 H1 0.9500
C2 C3 1.403(9)
C2 H2 0.9500
C3 C4 1.393(8)
C3 H3 0.9500
C4 C5 1.394(7)
C4 H4 0.9500
C5 C6 1.470(7)
C6 C7 1.398(7)
C6 C11 1.427(7)
C7 C8 1.381(8)
C7 H7 0.9500
C8 C9 1.392(9)
C8 H8 0.9500
C9 C10 1.381(7)
C9 H9 0.9500
C10 C11 1.407(7)
C10 H10 0.9500
C12 C13 1.405(7)
C12 C17 1.420(7)
C13 C14 1.392(7)
C13 H13 0.9500
C14 C15 1.396(8)
C14 H14 0.9500
C15 C16 1.387(8)
C15 H15 0.9500
C16 C17 1.401(7)
C16 H16 0.9500
C17 C18 1.474(7)
C18 C19 1.405(7)
C19 C20 1.387(8)
C19 H19 0.9500
C20 C21 1.404(9)
C20 H20 0.9500
C21 C22 1.388(8)
C21 H21 0.9500
C22 H22 0.9500
C23 C24 1.405(7)
C23 C26 1.515(7)
C24 C25 1.407(7)
C24 H24 0.9500
C25 C27 1.515(7)
C26 H26A 0.9800
C26 H26B 0.9800
C26 H26C 0.9800
C27 H27A 0.9800
C27 H27B 0.9800
C27 H27C 0.9800

loop_
_geom_torsion_atom_site_label_1
_geom_torsion_atom_site_label_2
_geom_torsion_atom_site_label_3
_geom_torsion_atom_site_label_4
_geom_torsion
C12 Ir1 O1 C23 179.5(4)
N1 Ir1 O1 C23 -84.9(4)
N2 Ir1 O1 C23 98.9(4)
O2 Ir1 O1 C23 1.2(4)
C11 Ir1 O2 C25 168.7(4)
N1 Ir1 O2 C25 88.3(4)
N2 Ir1 O2 C25 -95.4(4)
O1 Ir1 O2 C25 -8.4(4)
C11 Ir1 N1 C1 173.9(5)
C12 Ir1 N1 C1 85.1(4)
O1 Ir1 N1 C1 -6.2(4)
O2 Ir1 N1 C1 -94.1(4)
C11 Ir1 N1 C5 -3.2(4)
C12 Ir1 N1 C5 -92.0(4)
O1 Ir1 N1 C5 176.7(4)
O2 Ir1 N1 C5 88.8(4)
C11 Ir1 N2 C22 86.4(4)
C12 Ir1 N2 C22 175.2(4)
O1 Ir1 N2 C22 -93.7(4)
O2 Ir1 N2 C22 -5.7(4)
C11 Ir1 N2 C18 -90.9(4)
C12 Ir1 N2 C18 -2.2(3)
O1 Ir1 N2 C18 89.0(4)
O2 Ir1 N2 C18 176.9(3)
C5 N1 C1 C2 1.5(8)
Ir1 N1 C1 C2 -175.6(4)
N1 C1 C2 C3 -1.5(9)
C1 C2 C3 C4 0.0(9)
C2 C3 C4 C5 1.6(9)
C1 N1 C5 C4 0.2(7)
Ir1 N1 C5 C4 177.4(4)
C1 N1 C5 C6 -176.5(4)
Ir1 N1 C5 C6 0.7(5)
C3 C4 C5 N1 -1.7(8)
C3 C4 C5 C6 174.5(5)
N1 C5 C6 C7 179.9(5)
C4 C5 C6 C7 3.4(9)
N1 C5 C6 C11 3.5(6)
C4 C5 C6 C11 -172.9(5)
C11 C6 C7 F1 -179.1(5)
C5 C6 C7 F1 4.6(9)
C11 C6 C7 C8 3.4(8)
C5 C6 C7 C8 -172.8(5)
F1 C7 C8 C9 -177.7(6)
C6 C7 C8 C9 -0.2(9)
C7 C8 C9 F2 174.1(7)
C7 C8 C9 C10 -2.6(10)
F2 C9 C10 C11 -174.8(6)
C8 C9 C10 C11 1.9(10)
C9 C10 C11 C6 1.4(8)
C9 C10 C11 Ir1 -179.9(5)
C7 C6 C11 C10 -4.0(7)
C5 C6 C11 C10 172.7(5)
C7 C6 C11 Ir1 177.2(4)
C5 C6 C11 Ir1 -6.2(6)
C12 Ir1 C11 C10 -78.2(5)
N1 Ir1 C11 C10 -173.7(5)
N2 Ir1 C11 C10 2.4(5)
O2 Ir1 C11 C10 100.2(5)
C12 Ir1 C11 C6 100.6(4)
N1 Ir1 C11 C6 5.0(4)
N2 Ir1 C11 C6 -178.8(4)
O2 Ir1 C11 C6 -81.1(4)
C11 Ir1 C12 C13 -80.1(5)
N1 Ir1 C12 C13 0.4(5)
N2 Ir1 C12 C13 -175.9(5)
O1 Ir1 C12 C13 97.0(4)
C11 Ir1 C12 C17 100.3(4)
N1 Ir1 C12 C17 -179.2(3)
N2 Ir1 C12 C17 4.5(3)
O1 Ir1 C12 C17 -82.6(4)
C17 C12 C13 C14 1.5(7)
Ir1 C12 C13 C14 -178.1(4)
C12 C13 C14 F2B 178.9(9)
C12 C13 C14 C15 1.1(8)
F2B C14 C15 C16 -179.3(10)
C13 C14 C15 C16 -1.7(8)
C14 C15 C16 F1B 173.7(8)
C14 C15 C16 C17 -0.3(8)
F1B C16 C17 C12 -170.7(8)
C15 C16 C17 C12 3.0(8)
F1B C16 C17 C18 11.8(10)
C15 C16 C17 C18 -174.5(5)
C13 C12 C17 C16 -3.5(7)
Ir1 C12 C17 C16 176.1(4)
C13 C12 C17 C18 174.2(4)
Ir1 C12 C17 C18 -6.2(5)
C22 N2 C18 C19 -1.3(7)
Ir1 N2 C18 C19 176.2(3)
C22 N2 C18 C17 -178.0(4)
Ir1 N2 C18 C17 -0.5(5)
C16 C17 C18 N2 -178.1(5)
C12 C17 C18 N2 4.3(6)
C16 C17 C18 C19 5.5(8)
C12 C17 C18 C19 -172.1(5)
N2 C18 C19 C20 0.1(7)
C17 C18 C19 C20 176.3(5)
C18 C19 C20 C21 0.3(8)
C19 C20 C21 C22 0.5(8)
C18 N2 C22 C21 2.2(8)
Ir1 N2 C22 C21 -175.1(4)
C20 C21 C22 N2 -1.8(8)
Ir1 O1 C23 C24 3.0(8)
Ir1 O1 C23 C26 -177.2(4)
O1 C23 C24 C25 -2.0(10)
C26 C23 C24 C25 178.2(6)
Ir1 O2 C25 C24 12.3(8)
Ir1 O2 C25 C27 -167.2(4)
C23 C24 C25 O2 -6.9(10)
C23 C24 C25 C27 172.6(6)
